data_4108962
loop_
_publ_author_name
'Hiroaki Iguchi'
'Shinya Takaishi'
'Takashi Kajiwara'
'Hitoshi Miyasaka'
'Masahiro Yamashita'
'Hiroyuki Matsuzaki'
'Hiroshi Okamoto'

_publ_section_title
;
 Mixed Charge-Ordering State of MMX-Type Quasi-One-Dimensional
 Iodide-Bridged Platinum Complexes with Binary Countercations
;
_journal_name_full 'Journal of the American Chemical Society'
_journal_page_first 17668
_journal_page_last 17669
_journal_paper_doi 10.1021/ja807901p
_journal_volume 130
_journal_year 2008
_chemical_formula_sum 'C4 H30 I K2 N2 O24 P8 Pt2'
_chemical_formula_weight 1333.34
_chemical_name_systematic
; 
 ? 
;
_space_group_IT_number 104
_symmetry_space_group_name_Hall 'P 4 -2n'
_symmetry_space_group_name_H-M 'P 4 n c'
_atom_sites_solution_hydrogens geom
_atom_sites_solution_primary direct
_atom_sites_solution_secondary difmap
_audit_creation_method SHELXL-97
_cell_angle_alpha 90.00
_cell_angle_beta 90.00
_cell_angle_gamma 90.00
_cell_formula_units_Z 4
_cell_length_a 13.4130(16)
_cell_length_b 13.4130(16)
_cell_length_c 17.257(3)
_cell_measurement_temperature 100(2)
_cell_volume 3104.7(8)
_computing_structure_refinement 'SHELXL-97 (Sheldrick, 1997)'
_computing_structure_solution 'SHELXS-97 (Sheldrick, 1990)'
_diffrn_ambient_temperature 100(2)
_diffrn_measured_fraction_theta_full 1.000
_diffrn_measured_fraction_theta_max 1.000
_diffrn_radiation_monochromator graphite
_diffrn_radiation_source 'fine-focus sealed tube'
_diffrn_radiation_type MoK\a
_diffrn_radiation_wavelength 0.71073
_diffrn_reflns_av_R_equivalents 0.0399
_diffrn_reflns_av_sigmaI/netI 0.0259
_diffrn_reflns_limit_h_max 17
_diffrn_reflns_limit_h_min -17
_diffrn_reflns_limit_k_max 17
_diffrn_reflns_limit_k_min -17
_diffrn_reflns_limit_l_max 22
_diffrn_reflns_limit_l_min -22
_diffrn_reflns_number 29282
_diffrn_reflns_theta_full 27.50
_diffrn_reflns_theta_max 27.50
_diffrn_reflns_theta_min 1.92
_exptl_absorpt_coefficient_mu 10.770
_exptl_absorpt_correction_T_max 0.430546
_exptl_absorpt_correction_T_min 0.343422
_exptl_absorpt_correction_type empirical
_exptl_crystal_colour brown
_exptl_crystal_density_diffrn 2.853
_exptl_crystal_F_000 2508
_exptl_crystal_size_max 0.11
_exptl_crystal_size_mid 0.11
_exptl_crystal_size_min 0.05
_refine_diff_density_max 0.981
_refine_diff_density_min -0.785
_refine_diff_density_rms 0.229
_refine_ls_abs_structure_details 'Flack H D (1983), Acta Cryst. A39, 876-881'
_refine_ls_abs_structure_Flack 0.393(5)
_refine_ls_extinction_method none
_refine_ls_goodness_of_fit_ref 0.983
_refine_ls_hydrogen_treatment constr
_refine_ls_matrix_type full
_refine_ls_number_parameters 211
_refine_ls_number_reflns 3584
_refine_ls_number_restraints 1
_refine_ls_restrained_S_all 0.983
_refine_ls_R_factor_all 0.0305
_refine_ls_R_factor_gt 0.0233
_refine_ls_shift/su_max 0.001
_refine_ls_shift/su_mean 0.000
_refine_ls_structure_factor_coef Fsqd
_refine_ls_weighting_details 'calc w=1/[\s^2^(Fo^2^)+(0.0249P)^2^+0.0000P] where P=(Fo^2^+2Fc^2^)/3'
_refine_ls_weighting_scheme calc
_refine_ls_wR_factor_gt 0.0560
_refine_ls_wR_factor_ref 0.0577
_reflns_number_gt 2947
_reflns_number_total 3584
_reflns_threshold_expression >2sigma(I)
_cod_data_source_file ja807901p_si_001.cif
_cod_data_source_block 2_menc3
_cod_database_code 4108962

loop_
_symmetry_equiv_pos_as_xyz
'x, y, z'
'-x, -y, z'
'-y, x, z'
'y, -x, z'
'-x+1/2, y+1/2, z+1/2'
'x+1/2, -y+1/2, z+1/2'
'y+1/2, x+1/2, z+1/2'
'-y+1/2, -x+1/2, z+1/2'

loop_
_atom_site_label
_atom_site_type_symbol
_atom_site_fract_x
_atom_site_fract_y
_atom_site_fract_z
_atom_site_U_iso_or_equiv
_atom_site_adp_type
_atom_site_occupancy
_atom_site_symmetry_multiplicity
_atom_site_calc_flag
_atom_site_refinement_flags
Pt1 Pt 1.0000 1.0000 0.824155(12) 0.00683(7) Uani 1 4 d S
Pt2 Pt 1.0000 1.0000 0.658030(17) 0.00655(6) Uani 1 4 d S
Pt3 Pt 1.0000 1.0000 0.314670(13) 0.00676(7) Uani 1 4 d S
Pt4 Pt 1.0000 1.0000 0.155492(18) 0.00658(6) Uani 1 4 d S
I1 I 1.0000 1.0000 0.99616(3) 0.01308(11) Uani 1 4 d S
I2 I 1.0000 1.0000 0.47688(3) 0.01284(12) Uani 1 4 d S
P1 P 0.92741(7) 0.84189(7) 0.82719(5) 0.0089(2) Uani 1 1 d .
P2 P 0.89770(7) 0.86034(7) 0.65651(7) 0.0086(2) Uani 1 1 d .
P3 P 0.88114(8) 0.87222(8) 0.31801(5) 0.0095(2) Uani 1 1 d .
P4 P 0.91113(7) 0.84907(7) 0.15025(6) 0.0107(2) Uani 1 1 d .
O1 O 0.82593(18) 0.83711(18) 0.87370(15) 0.0146(7) Uani 1 1 d .
O2 O 0.99036(19) 0.75657(19) 0.85739(14) 0.0157(7) Uani 1 1 d .
O3 O 0.8951(2) 0.80716(18) 0.74090(16) 0.0194(7) Uani 1 1 d .
O4 O 0.79017(19) 0.87638(19) 0.63334(15) 0.0152(7) Uani 1 1 d .
O5 O 0.9375(2) 0.77227(19) 0.60335(15) 0.0164(7) Uani 1 1 d .
O6 O 0.77720(19) 0.90041(18) 0.34321(16) 0.0152(7) Uani 1 1 d .
O7 O 0.91376(18) 0.78089(19) 0.37034(15) 0.0128(7) Uani 1 1 d .
O8 O 0.8687(2) 0.8193(2) 0.23408(17) 0.0235(8) Uani 1 1 d .
O9 O 0.8123(2) 0.8573(2) 0.10102(17) 0.0216(8) Uani 1 1 d .
O10 O 0.9694(2) 0.7590(2) 0.12202(16) 0.0197(8) Uani 1 1 d .
N1 N 0.6436(3) 0.8828(3) 0.7403(3) 0.0627(13) Uani 1 1 d .
H2 H 0.6742 0.9179 0.7787 0.094 Uiso 1 1 calc R
H3 H 0.6897 0.8632 0.7048 0.094 Uiso 1 1 calc R
H4 H 0.6134 0.8281 0.7610 0.094 Uiso 1 1 calc R
C1 C 0.5704(3) 0.9444(4) 0.7035(3) 0.0409(15) Uani 1 1 d .
C2 C 0.4828(6) 0.9886(9) 0.7505(5) 0.021(3) Uani 0.50 1 d P
C3 C 0.5162(7) 1.0201(10) 0.8319(4) 0.034(4) Uani 0.50 1 d P
K1 K 0.71610(5) 0.73177(5) 0.98946(6) 0.01396(17) Uani 1 1 d .
O11 O 0.56645(19) 0.87592(17) 1.00386(16) 0.0226(8) Uani 1 1 d .
O12 O 0.92247(16) 0.64977(15) 0.99074(19) 0.0156(6) Uani 1 1 d .

loop_
_atom_site_aniso_label
_atom_site_aniso_U_11
_atom_site_aniso_U_22
_atom_site_aniso_U_33
_atom_site_aniso_U_23
_atom_site_aniso_U_13
_atom_site_aniso_U_12
Pt1 0.00738(9) 0.00738(9) 0.00572(16) 0.000 0.000 0.000
Pt2 0.00721(8) 0.00721(8) 0.00523(12) 0.000 0.000 0.000
Pt3 0.00805(9) 0.00805(9) 0.00417(13) 0.000 0.000 0.000
Pt4 0.00756(8) 0.00756(8) 0.00461(11) 0.000 0.000 0.000
I1 0.01554(13) 0.01554(13) 0.0082(2) 0.000 0.000 0.000
I2 0.01774(14) 0.01774(14) 0.0030(3) 0.000 0.000 0.000
P1 0.0104(5) 0.0078(5) 0.0084(5) 0.0007(4) 0.0009(4) -0.0024(4)
P2 0.0093(4) 0.0093(4) 0.0073(4) -0.0015(5) -0.0012(5) -0.0004(4)
P3 0.0122(5) 0.0084(5) 0.0080(5) 0.0003(4) -0.0003(4) -0.0033(4)
P4 0.0138(5) 0.0111(5) 0.0071(4) -0.0015(5) 0.0020(5) -0.0035(4)
O1 0.0134(13) 0.0110(13) 0.0193(14) 0.0029(12) 0.0086(12) -0.0003(11)
O2 0.0197(15) 0.0137(13) 0.0139(14) 0.0052(11) 0.0030(12) -0.0042(12)
O3 0.0333(16) 0.0147(14) 0.0102(12) 0.0048(13) -0.0053(14) -0.0113(13)
O4 0.0143(14) 0.0128(14) 0.0185(15) -0.0047(11) 0.0018(11) 0.0017(12)
O5 0.0232(15) 0.0152(15) 0.0108(13) -0.0025(12) -0.0006(12) -0.0036(13)
O6 0.0123(14) 0.0117(14) 0.0217(15) 0.0013(12) -0.0006(12) -0.0027(12)
O7 0.0107(13) 0.0106(14) 0.0171(14) 0.0062(11) -0.0011(12) 0.0006(12)
O8 0.0399(18) 0.0235(15) 0.0071(12) -0.0045(14) 0.0077(15) -0.0178(14)
O9 0.0198(16) 0.0270(17) 0.0180(14) 0.0054(13) -0.0116(13) -0.0139(14)
O10 0.0253(16) 0.0081(15) 0.0257(16) -0.0035(12) 0.0052(13) -0.0021(13)
N1 0.054(3) 0.048(2) 0.087(3) 0.054(3) 0.053(3) 0.032(2)
C1 0.027(3) 0.075(4) 0.020(2) -0.008(3) -0.010(2) 0.030(3)
C2 0.011(6) 0.036(5) 0.015(5) -0.012(5) -0.001(3) 0.014(4)
C3 0.007(5) 0.082(9) 0.012(4) -0.018(5) -0.003(3) 0.020(5)
K1 0.0150(3) 0.0158(4) 0.0111(3) -0.0005(5) 0.0004(5) -0.0011(3)
O11 0.0281(14) 0.0152(13) 0.0245(19) 0.0050(13) -0.0009(14) 0.0064(12)
O12 0.0171(12) 0.0135(11) 0.0162(12) 0.0003(16) -0.0009(15) 0.0018(10)

loop_
_atom_type_symbol
_atom_type_description
_atom_type_scat_dispersion_real
_atom_type_scat_dispersion_imag
_atom_type_scat_source
C C 0.0033 0.0016 'International Tables Vol C Tables 4.2.6.8 and 6.1.1.4'
H H 0.0000 0.0000 'International Tables Vol C Tables 4.2.6.8 and 6.1.1.4'
N N 0.0061 0.0033 'International Tables Vol C Tables 4.2.6.8 and 6.1.1.4'
O O 0.0106 0.0060 'International Tables Vol C Tables 4.2.6.8 and 6.1.1.4'
P P 0.1023 0.0942 'International Tables Vol C Tables 4.2.6.8 and 6.1.1.4'
K K 0.2009 0.2494 'International Tables Vol C Tables 4.2.6.8 and 6.1.1.4'
I I -0.4742 1.8119 'International Tables Vol C Tables 4.2.6.8 and 6.1.1.4'
Pt Pt -1.7033 8.3905 'International Tables Vol C Tables 4.2.6.8 and 6.1.1.4'

loop_
_geom_angle_atom_site_label_1
_geom_angle_atom_site_label_2
_geom_angle_atom_site_label_3
_geom_angle
_geom_angle_site_symmetry_1
_geom_angle_site_symmetry_3
P1 Pt1 P1 89.971(1) . 4_575
P1 Pt1 P1 177.43(5) . 2_775
P1 Pt1 P1 89.971(1) 4_575 2_775
P1 Pt1 P1 89.971(1) . 3_755
P1 Pt1 P1 177.43(5) 4_575 3_755
P1 Pt1 P1 89.971(1) 2_775 3_755
P1 Pt1 Pt2 91.29(2) . .
P1 Pt1 Pt2 91.29(2) 4_575 .
P1 Pt1 Pt2 91.29(2) 2_775 .
P1 Pt1 Pt2 91.29(2) 3_755 .
P1 Pt1 I1 88.71(2) . .
P1 Pt1 I1 88.71(2) 4_575 .
P1 Pt1 I1 88.71(2) 2_775 .
P1 Pt1 I1 88.71(2) 3_755 .
Pt2 Pt1 I1 180.0 . .
P2 Pt2 P2 178.70(6) . 2_775
P2 Pt2 P2 89.993(1) . 3_755
P2 Pt2 P2 89.993(1) 2_775 3_755
P2 Pt2 P2 89.993(1) . 4_575
P2 Pt2 P2 89.993(1) 2_775 4_575
P2 Pt2 P2 178.70(6) 3_755 4_575
P2 Pt2 Pt1 90.65(3) . .
P2 Pt2 Pt1 90.65(3) 2_775 .
P2 Pt2 Pt1 90.65(3) 3_755 .
P2 Pt2 Pt1 90.65(3) 4_575 .
P2 Pt2 I2 89.35(3) . .
P2 Pt2 I2 89.35(3) 2_775 .
P2 Pt2 I2 89.35(3) 3_755 .
P2 Pt2 I2 89.35(3) 4_575 .
Pt1 Pt2 I2 180.0 . .
P3 Pt3 P3 177.18(5) . 2_775
P3 Pt3 P3 89.965(1) . 4_575
P3 Pt3 P3 89.965(1) 2_775 4_575
P3 Pt3 P3 89.965(1) . 3_755
P3 Pt3 P3 89.965(1) 2_775 3_755
P3 Pt3 P3 177.18(5) 4_575 3_755
P3 Pt3 Pt4 91.41(2) . .
P3 Pt3 Pt4 91.41(2) 2_775 .
P3 Pt3 Pt4 91.41(2) 4_575 .
P3 Pt3 Pt4 91.41(2) 3_755 .
P3 Pt3 I2 88.59(2) . .
P3 Pt3 I2 88.59(2) 2_775 .
P3 Pt3 I2 88.59(2) 4_575 .
P3 Pt3 I2 88.59(2) 3_755 .
Pt4 Pt3 I2 180.0 . .
P4 Pt4 P4 89.915(2) . 4_575
P4 Pt4 P4 175.59(6) . 2_775
P4 Pt4 P4 89.915(2) 4_575 2_775
P4 Pt4 P4 89.915(2) . 3_755
P4 Pt4 P4 175.59(6) 4_575 3_755
P4 Pt4 P4 89.915(2) 2_775 3_755
P4 Pt4 Pt3 92.20(3) . .
P4 Pt4 Pt3 92.20(3) 4_575 .
P4 Pt4 Pt3 92.20(3) 2_775 .
P4 Pt4 Pt3 92.20(3) 3_755 .
P4 Pt4 I1 87.80(3) . 1_554
P4 Pt4 I1 87.80(3) 4_575 1_554
P4 Pt4 I1 87.80(3) 2_775 1_554
P4 Pt4 I1 87.80(3) 3_755 1_554
Pt3 Pt4 I1 180.0 . 1_554
Pt4 I1 Pt1 180.0 1_556 .
Pt3 I2 Pt2 180.0 . .
O2 P1 O1 105.93(14) . .
O2 P1 O3 104.37(14) . .
O1 P1 O3 102.98(15) . .
O2 P1 Pt1 117.50(11) . .
O1 P1 Pt1 114.03(10) . .
O3 P1 Pt1 110.63(10) . .
O4 P2 O5 105.89(15) . .
O4 P2 O3 106.23(15) . .
O5 P2 O3 101.47(14) . .
O4 P2 Pt2 116.86(11) . .
O5 P2 Pt2 114.07(11) . .
O3 P2 Pt2 110.93(10) . .
O4 P2 K1 49.76(10) . 8_664
O5 P2 K1 58.39(10) . 8_664
O3 P2 K1 126.65(10) . 8_664
Pt2 P2 K1 122.41(4) . 8_664
O6 P3 O7 106.55(15) . .
O6 P3 O8 105.80(15) . .
O7 P3 O8 101.50(15) . .
O6 P3 Pt3 116.93(11) . .
O7 P3 Pt3 113.09(10) . .
O8 P3 Pt3 111.60(11) . .
O6 P3 K1 56.34(10) . 8_664
O7 P3 K1 51.73(10) . 8_664
O8 P3 K1 123.92(11) . 8_664
Pt3 P3 K1 123.96(4) . 8_664
O10 P4 O9 108.37(17) . .
O10 P4 O8 105.89(16) . .
O9 P4 O8 101.84(16) . .
O10 P4 Pt4 115.87(12) . .
O9 P4 Pt4 112.71(12) . .
O8 P4 Pt4 111.04(11) . .
P1 O1 K1 144.98(14) . .
P1 O3 P2 133.90(17) . .
P2 O4 K1 105.81(13) . 8_664
P2 O5 K1 94.88(12) . 8_664
P3 O6 K1 98.66(12) . 8_664
P3 O7 K1 102.26(12) . 8_664
P4 O8 P3 131.31(18) . .
P4 O9 K1 134.33(16) . 1_554
C2 C1 N1 117.4(5) 2_675 .
C2 C1 C2 20.9(7) 2_675 .
N1 C1 C2 120.6(5) . .
C2 C2 C1 94(2) 2_675 2_675
C2 C2 C3 92.2(5) 2_675 2_675
C1 C2 C3 129.3(9) 2_675 2_675
C2 C2 C3 66.7(5) 2_675 .
C1 C2 C3 120.0(9) 2_675 .
C3 C2 C3 26.8(9) 2_675 .
C2 C2 C1 65.2(17) 2_675 .
C1 C2 C1 109.1(6) 2_675 .
C3 C2 C1 119.0(8) 2_675 .
C3 C2 C1 111.4(6) . .
C3 C3 C2 86.6(7) 2_675 2_675
C3 C3 C2 66.5(5) 2_675 .
C2 C3 C2 21.1(7) 2_675 .
O4 K1 O11 71.04(8) 8_665 .
O4 K1 O7 125.37(8) 8_665 8_665
O11 K1 O7 123.39(8) . 8_665
O4 K1 O1 154.64(8) 8_665 .
O11 K1 O1 95.18(8) . .
O7 K1 O1 79.99(8) 8_665 .
O4 K1 O9 70.39(8) 8_665 1_556
O11 K1 O9 81.79(8) . 1_556
O7 K1 O9 152.32(8) 8_665 1_556
O1 K1 O9 86.95(8) . 1_556
O4 K1 O6 121.18(7) 8_665 8_665
O11 K1 O6 74.10(8) . 8_665
O7 K1 O6 50.48(7) 8_665 8_665
O1 K1 O6 72.37(8) . 8_665
O9 K1 O6 146.26(8) 1_556 8_665
O4 K1 O12 111.56(9) 8_665 .
O11 K1 O12 157.09(7) . .
O7 K1 O12 74.81(8) 8_665 .
O1 K1 O12 73.05(8) . .
O9 K1 O12 78.08(8) 1_556 .
O6 K1 O12 118.70(8) 8_665 .
O4 K1 O5 50.36(7) 8_665 8_665
O11 K1 O5 120.06(8) . 8_665
O7 K1 O5 87.32(7) 8_665 8_665
O1 K1 O5 143.51(7) . 8_665
O9 K1 O5 88.93(8) 1_556 8_665
O6 K1 O5 123.50(8) 8_665 8_665
O12 K1 O5 70.62(7) . 8_665
O4 K1 P2 24.43(6) 8_665 8_665
O11 K1 P2 93.40(6) . 8_665
O7 K1 P2 104.98(6) 8_665 8_665
O1 K1 P2 165.38(6) . 8_665
O9 K1 P2 82.58(7) 1_556 8_665
O6 K1 P2 121.52(6) 8_665 8_665
O12 K1 P2 94.73(6) . 8_665
O5 K1 P2 26.73(5) 8_665 8_665
O4 K1 P3 123.47(6) 8_665 8_665
O11 K1 P3 97.48(6) . 8_665
O7 K1 P3 26.01(5) 8_665 8_665
O1 K1 P3 78.40(6) . 8_665
O9 K1 P3 165.23(7) 1_556 8_665
O6 K1 P3 25.00(5) 8_665 8_665
O12 K1 P3 99.19(6) . 8_665
O5 K1 P3 103.97(6) 8_665 8_665
P2 K1 P3 112.17(3) 8_665 8_665

loop_
_geom_bond_atom_site_label_1
_geom_bond_atom_site_label_2
_geom_bond_distance
_geom_bond_site_symmetry_2
Pt1 P1 2.3341(10) .
Pt1 P1 2.3341(10) 4_575
Pt1 P1 2.3341(10) 2_775
Pt1 P1 2.3341(10) 3_755
Pt1 Pt2 2.8668(6) .
Pt1 I1 2.9683(8) .
Pt2 P2 2.3223(9) .
Pt2 P2 2.3223(9) 2_775
Pt2 P2 2.3223(9) 3_755
Pt2 P2 2.3223(9) 4_575
Pt2 I2 3.1261(8) .
Pt3 P3 2.3415(11) .
Pt3 P3 2.3415(11) 2_775
Pt3 P3 2.3415(11) 4_575
Pt3 P3 2.3415(11) 3_755
Pt3 Pt4 2.7469(6) .
Pt3 I2 2.7993(7) .
Pt4 P4 2.3510(10) .
Pt4 P4 2.3510(10) 4_575
Pt4 P4 2.3510(10) 2_775
Pt4 P4 2.3510(10) 3_755
Pt4 I1 2.7496(8) 1_554
I1 Pt4 2.7496(8) 1_556
P1 O2 1.515(3) .
P1 O1 1.582(3) .
P1 O3 1.619(3) .
P2 O4 1.512(3) .
P2 O5 1.588(3) .
P2 O3 1.622(3) .
P2 K1 3.5180(15) 8_664
P3 O6 1.508(3) .
P3 O7 1.584(3) .
P3 O8 1.621(3) .
P3 K1 3.5286(14) 8_664
P4 O10 1.518(3) .
P4 O9 1.578(3) .
P4 O8 1.605(3) .
O1 K1 2.856(3) .
O4 K1 2.791(3) 8_664
O5 K1 3.007(3) 8_664
O6 K1 2.971(3) 8_664
O7 K1 2.835(3) 8_664
O9 K1 2.865(3) 1_554
N1 C1 1.432(6) .
C1 C2 1.406(11) 2_675
C1 C2 1.546(10) .
C2 C2 0.553(17) 2_675
C2 C1 1.406(11) 2_675
C2 C3 1.408(11) 2_675
C2 C3 1.532(11) .
C3 C3 0.69(2) 2_675
C3 C2 1.408(11) 2_675
K1 O4 2.791(3) 8_665
K1 O11 2.798(3) .
K1 O7 2.835(3) 8_665
K1 O9 2.865(3) 1_556
K1 O6 2.971(3) 8_665
K1 O12 2.979(2) .
K1 O5 3.007(3) 8_665
K1 P2 3.5180(15) 8_665
K1 P3 3.5286(14) 8_665
